data_4340802
loop_
_publ_author_name
'Stopper, Ayellet'
'Press, Konstantin'
'Okuda, Jun'
'Goldberg, Israel'
'Kol, Moshe'

_publ_section_title
;
 Zirconium Complexes of Phenylene-Bridged {ONSO} Ligands: Coordination
 Chemistry and Stereoselective Polymerization of rac-Lactide.
;
_journal_issue 17
_journal_name_full 'Inorganic chemistry'
_journal_page_first 9140
_journal_page_last 9150
_journal_paper_doi 10.1021/ic501164c
_journal_volume 53
_journal_year 2014
_chemical_formula_moiety 'C36 H47 Cl2 N O4 S Zr, C4 H10 O'
_chemical_formula_sum 'C40 H57 Cl2 N O5 S Zr'
_chemical_formula_weight 826.05
_chemical_name_systematic
; 
 ? 
;
_space_group_IT_number 2
_symmetry_cell_setting triclinic
_symmetry_space_group_name_Hall '-P 1'
_symmetry_space_group_name_H-M 'P -1'
_atom_sites_solution_hydrogens geom
_atom_sites_solution_primary direct
_atom_sites_solution_secondary difmap
_audit_creation_method SHELXL-97
_cell_angle_alpha 72.1301(6)
_cell_angle_beta 71.0202(6)
_cell_angle_gamma 86.4523(6)
_cell_formula_units_Z 2
_cell_length_a 12.7728(2)
_cell_length_b 12.8029(2)
_cell_length_c 14.5862(2)
_cell_measurement_reflns_used 7930
_cell_measurement_temperature 110(2)
_cell_measurement_theta_max 27.79
_cell_measurement_theta_min 1.89
_cell_volume 2144.86(6)
_computing_cell_refinement Denzo
_computing_data_collection 'Collect, Nonius B.V.'
_computing_data_reduction 'Denzo & Scalepack'
_computing_structure_refinement 'SHELXL-97 (Sheldrick, 1997)'
_computing_structure_solution Sir-97
_diffrn_ambient_temperature 110(2)
_diffrn_detector_area_resol_mean 12.8
_diffrn_measured_fraction_theta_full 0.987
_diffrn_measured_fraction_theta_max 0.987
_diffrn_measurement_device_type 'Nonius KappaCCD'
_diffrn_measurement_method '1 deg. \f and \w scans'
_diffrn_radiation_monochromator graphite
_diffrn_radiation_source 'fine-focus sealed tube'
_diffrn_radiation_type MoK\a
_diffrn_radiation_wavelength 0.71073
_diffrn_reflns_av_R_equivalents 0.0450
_diffrn_reflns_av_sigmaI/netI 0.0539
_diffrn_reflns_limit_h_max 16
_diffrn_reflns_limit_h_min 0
_diffrn_reflns_limit_k_max 16
_diffrn_reflns_limit_k_min -16
_diffrn_reflns_limit_l_max 19
_diffrn_reflns_limit_l_min -17
_diffrn_reflns_number 24105
_diffrn_reflns_theta_full 27.79
_diffrn_reflns_theta_max 27.79
_diffrn_reflns_theta_min 1.89
_diffrn_standards_number 0
_exptl_absorpt_coefficient_mu 0.470
_exptl_absorpt_correction_T_max 0.9329
_exptl_absorpt_correction_T_min 0.8529
_exptl_absorpt_correction_type multi-scan
_exptl_absorpt_process_details 'Blessing, 1995'
_exptl_crystal_colour yellow
_exptl_crystal_density_diffrn 1.279
_exptl_crystal_density_method 'not measured'
_exptl_crystal_description plates
_exptl_crystal_F_000 868
_exptl_crystal_size_max 0.35
_exptl_crystal_size_mid 0.30
_exptl_crystal_size_min 0.15
_refine_diff_density_max 0.755
_refine_diff_density_min -0.814
_refine_diff_density_rms 0.086
_refine_ls_extinction_method none
_refine_ls_goodness_of_fit_ref 1.039
_refine_ls_hydrogen_treatment constr
_refine_ls_matrix_type full
_refine_ls_number_parameters 465
_refine_ls_number_reflns 10012
_refine_ls_number_restraints 0
_refine_ls_restrained_S_all 1.039
_refine_ls_R_factor_all 0.0657
_refine_ls_R_factor_gt 0.0446
_refine_ls_shift/su_max 0.002
_refine_ls_shift/su_mean 0.000
_refine_ls_structure_factor_coef Fsqd
_refine_ls_weighting_details 'calc w=1/[\s^2^(Fo^2^)+(0.0605P)^2^+1.3183P] where P=(Fo^2^+2Fc^2^)/3'
_refine_ls_weighting_scheme calc
_refine_ls_wR_factor_gt 0.1072
_refine_ls_wR_factor_ref 0.1188
_reflns_number_gt 7750
_reflns_number_total 10012
_reflns_threshold_expression >2sigma(I)
_cod_data_source_file ic501164c_si_001.cif
_cod_data_source_block mk246
_cod_depositor_comments 'Adding full bibliography for 4340799--4340803.cif.'
_cod_database_code 4340802

loop_
_symmetry_equiv_pos_as_xyz
'x, y, z'
'-x, -y, -z'

loop_
_atom_site_label
_atom_site_type_symbol
_atom_site_fract_x
_atom_site_fract_y
_atom_site_fract_z
_atom_site_U_iso_or_equiv
_atom_site_adp_type
_atom_site_occupancy
_atom_site_symmetry_multiplicity
_atom_site_calc_flag
_atom_site_refinement_flags
Zr1 Zr 0.247783(19) 0.629728(17) 0.285334(17) 0.01775(8) Uani 1 1 d .
O2 O 0.28492(14) 0.74828(13) 0.33572(12) 0.0188(3) Uani 1 1 d .
O3 O 0.16447(15) 0.51120(13) 0.25874(14) 0.0229(4) Uani 1 1 d .
N4 N 0.05830(17) 0.67589(15) 0.33292(15) 0.0184(4) Uani 1 1 d .
S5 S 0.13646(5) 0.56290(5) 0.50061(5) 0.02109(14) Uani 1 1 d .
O6 O 0.29270(16) 0.71559(14) 0.14503(13) 0.0262(4) Uani 1 1 d .
O7 O 0.35820(14) 0.52589(13) 0.31477(14) 0.0243(4) Uani 1 1 d .
C8 C 0.4041(2) 0.4197(2) 0.3281(2) 0.0274(6) Uani 1 1 d .
C9 C 0.4478(3) 0.4014(2) 0.2241(2) 0.0362(7) Uani 1 1 d .
H9A H 0.3866 0.4041 0.1968 0.054 Uiso 1 1 calc R
H9B H 0.4808 0.3295 0.2307 0.054 Uiso 1 1 calc R
H9C H 0.5041 0.4590 0.1777 0.054 Uiso 1 1 calc R
C10 C 0.4979(2) 0.4178(2) 0.3717(3) 0.0350(7) Uani 1 1 d .
H10A H 0.5571 0.4710 0.3225 0.053 Uiso 1 1 calc R
H10B H 0.5272 0.3441 0.3854 0.053 Uiso 1 1 calc R
H10C H 0.4698 0.4371 0.4351 0.053 Uiso 1 1 calc R
C11 C 0.3126(3) 0.3343(2) 0.4009(3) 0.0368(7) Uani 1 1 d .
H11A H 0.2845 0.3484 0.4668 0.055 Uiso 1 1 calc R
H11B H 0.3423 0.2607 0.4100 0.055 Uiso 1 1 calc R
H11C H 0.2520 0.3387 0.3725 0.055 Uiso 1 1 calc R
C12 C 0.3302(3) 0.7535(2) 0.0366(2) 0.0379(7) Uani 1 1 d .
C13 C 0.3036(4) 0.8734(3) 0.0028(3) 0.0559(10) Uani 1 1 d .
H13A H 0.2232 0.8805 0.0271 0.084 Uiso 1 1 calc R
H13B H 0.3310 0.9016 -0.0716 0.084 Uiso 1 1 calc R
H13C H 0.3394 0.9155 0.0312 0.084 Uiso 1 1 calc R
C14 C 0.2762(4) 0.6820(3) -0.0012(3) 0.0731(15) Uani 1 1 d .
H14A H 0.2933 0.6052 0.0256 0.110 Uiso 1 1 calc R
H14B H 0.3041 0.7047 -0.0758 0.110 Uiso 1 1 calc R
H14C H 0.1957 0.6894 0.0218 0.110 Uiso 1 1 calc R
C15 C 0.4567(3) 0.7437(4) 0.0014(3) 0.0659(12) Uani 1 1 d .
H15A H 0.4902 0.7877 0.0297 0.099 Uiso 1 1 calc R
H15B H 0.4858 0.7704 -0.0731 0.099 Uiso 1 1 calc R
H15C H 0.4747 0.6666 0.0251 0.099 Uiso 1 1 calc R
C16 C 0.0826(2) 0.51158(19) 0.22366(19) 0.0205(5) Uani 1 1 d .
C17 C 0.0779(2) 0.4356(2) 0.1711(2) 0.0241(5) Uani 1 1 d .
C18 C -0.0091(2) 0.4295(2) 0.13634(19) 0.0253(6) Uani 1 1 d .
H18 H -0.0095 0.3784 0.1010 0.030 Uiso 1 1 calc R
C19 C -0.0965(2) 0.4994(2) 0.1537(2) 0.0274(6) Uani 1 1 d .
C20 C -0.0961(2) 0.5757(2) 0.2026(2) 0.0243(5) Uani 1 1 d .
H20 H -0.1561 0.6230 0.2134 0.029 Uiso 1 1 calc R
C21 C -0.0064(2) 0.58317(19) 0.23656(19) 0.0211(5) Uani 1 1 d .
C22 C -0.0178(2) 0.65370(18) 0.29991(18) 0.0200(5) Uani 1 1 d .
H22 H -0.0871 0.6865 0.3189 0.024 Uiso 1 1 calc R
Cl23 Cl 0.18378(6) 0.34492(5) 0.15486(6) 0.03351(17) Uani 1 1 d .
Cl24 Cl -0.20956(6) 0.48672(7) 0.11496(6) 0.03971(19) Uani 1 1 d .
C25 C 0.0238(2) 0.72892(19) 0.41083(19) 0.0203(5) Uani 1 1 d .
C26 C -0.0364(2) 0.8240(2) 0.4030(2) 0.0241(5) Uani 1 1 d .
H26 H -0.0583 0.8564 0.3445 0.029 Uiso 1 1 calc R
C27 C -0.0643(2) 0.8713(2) 0.4818(2) 0.0293(6) Uani 1 1 d .
H27 H -0.1035 0.9373 0.4759 0.035 Uiso 1 1 calc R
C28 C -0.0351(2) 0.8225(2) 0.5684(2) 0.0297(6) Uani 1 1 d .
H28 H -0.0552 0.8548 0.6220 0.036 Uiso 1 1 calc R
C29 C 0.0235(2) 0.7266(2) 0.5775(2) 0.0258(6) Uani 1 1 d .
H29 H 0.0421 0.6925 0.6376 0.031 Uiso 1 1 calc R
C30 C 0.0545(2) 0.68102(19) 0.49785(19) 0.0216(5) Uani 1 1 d .
C31 C 0.2561(2) 0.60237(19) 0.53090(19) 0.0221(5) Uani 1 1 d .
H31A H 0.2441 0.5681 0.6045 0.026 Uiso 1 1 calc R
H31B H 0.3239 0.5723 0.4932 0.026 Uiso 1 1 calc R
C32 C 0.2748(2) 0.72433(18) 0.50518(19) 0.0189(5) Uani 1 1 d .
C33 C 0.28808(19) 0.79357(18) 0.40685(18) 0.0170(5) Uani 1 1 d .
C34 C 0.30277(19) 0.90830(18) 0.38479(19) 0.0175(5) Uani 1 1 d .
C35 C 0.30495(19) 0.94757(18) 0.46351(18) 0.0186(5) Uani 1 1 d .
H35 H 0.3164 1.0244 0.4489 0.022 Uiso 1 1 calc R
C36 C 0.2913(2) 0.88025(19) 0.56255(19) 0.0190(5) Uani 1 1 d .
C37 C 0.2751(2) 0.76741(19) 0.58206(19) 0.0203(5) Uani 1 1 d .
H37 H 0.2641 0.7193 0.6489 0.024 Uiso 1 1 calc R
C38 C 0.2915(2) 0.9239(2) 0.64962(19) 0.0236(5) Uani 1 1 d .
C39 C 0.1766(2) 0.8995(2) 0.7321(2) 0.0325(6) Uani 1 1 d .
H39A H 0.1198 0.9338 0.7020 0.049 Uiso 1 1 calc R
H39B H 0.1755 0.9294 0.7867 0.049 Uiso 1 1 calc R
H39C H 0.1613 0.8199 0.7599 0.049 Uiso 1 1 calc R
C40 C 0.3184(3) 1.0481(2) 0.6140(2) 0.0306(6) Uani 1 1 d .
H40A H 0.2638 1.0873 0.5834 0.046 Uiso 1 1 calc R
H40B H 0.3926 1.0643 0.5635 0.046 Uiso 1 1 calc R
H40C H 0.3160 1.0718 0.6724 0.046 Uiso 1 1 calc R
C41 C 0.3793(3) 0.8653(2) 0.6960(2) 0.0344(7) Uani 1 1 d .
H41A H 0.3827 0.8955 0.7491 0.052 Uiso 1 1 calc R
H41B H 0.4518 0.8764 0.6427 0.052 Uiso 1 1 calc R
H41C H 0.3596 0.7865 0.7257 0.052 Uiso 1 1 calc R
C42 C 0.3158(2) 0.98638(18) 0.27724(18) 0.0187(5) Uani 1 1 d .
C43 C 0.2120(2) 0.97798(19) 0.2476(2) 0.0229(5) Uani 1 1 d .
H43A H 0.1463 0.9932 0.2987 0.034 Uiso 1 1 calc R
H43B H 0.2039 0.9038 0.2440 0.034 Uiso 1 1 calc R
H43C H 0.2197 1.0316 0.1810 0.034 Uiso 1 1 calc R
C44 C 0.3313(2) 1.10724(19) 0.2697(2) 0.0223(5) Uani 1 1 d .
H44A H 0.2665 1.1286 0.3175 0.033 Uiso 1 1 calc R
H44B H 0.3397 1.1538 0.2002 0.033 Uiso 1 1 calc R
H44C H 0.3978 1.1163 0.2866 0.033 Uiso 1 1 calc R
C45 C 0.4185(2) 0.9578(2) 0.1989(2) 0.0250(5) Uani 1 1 d .
H45A H 0.4287 1.0107 0.1315 0.038 Uiso 1 1 calc R
H45B H 0.4076 0.8836 0.1966 0.038 Uiso 1 1 calc R
H45C H 0.4842 0.9609 0.2188 0.038 Uiso 1 1 calc R
C46 C 0.4182(3) 0.2930(3) 0.6771(4) 0.0615(11) Uani 1 1 d .
H46A H 0.4304 0.2252 0.6579 0.092 Uiso 1 1 calc R
H46B H 0.4889 0.3344 0.6537 0.092 Uiso 1 1 calc R
H46C H 0.3667 0.3378 0.6455 0.092 Uiso 1 1 calc R
C47 C 0.3706(3) 0.2655(3) 0.7890(3) 0.0565(10) Uani 1 1 d .
H47A H 0.4198 0.2158 0.8213 0.068 Uiso 1 1 calc R
H47B H 0.3648 0.3333 0.8092 0.068 Uiso 1 1 calc R
O48 O 0.2638(2) 0.2134(2) 0.8227(2) 0.0546(6) Uani 1 1 d .
C49 C 0.2163(5) 0.1802(4) 0.9298(4) 0.0835(15) Uani 1 1 d .
H49A H 0.2084 0.2449 0.9549 0.100 Uiso 1 1 calc R
H49B H 0.2648 0.1284 0.9613 0.100 Uiso 1 1 calc R
C50 C 0.1035(5) 0.1250(5) 0.9586(5) 0.122(3) Uani 1 1 d .
H50A H 0.0571 0.1756 0.9248 0.183 Uiso 1 1 calc R
H50B H 0.0679 0.1049 1.0325 0.183 Uiso 1 1 calc R
H50C H 0.1124 0.0586 0.9371 0.183 Uiso 1 1 calc R

loop_
_atom_site_aniso_label
_atom_site_aniso_U_11
_atom_site_aniso_U_22
_atom_site_aniso_U_33
_atom_site_aniso_U_23
_atom_site_aniso_U_13
_atom_site_aniso_U_12
Zr1 0.02051(13) 0.01410(12) 0.01959(14) -0.00686(9) -0.00609(10) 0.00075(8)
O2 0.0230(9) 0.0171(8) 0.0176(9) -0.0068(7) -0.0065(7) -0.0009(6)
O3 0.0292(10) 0.0170(8) 0.0284(10) -0.0102(7) -0.0140(8) 0.0018(7)
N4 0.0214(11) 0.0152(9) 0.0175(10) -0.0055(8) -0.0041(8) -0.0012(7)
S5 0.0274(3) 0.0149(3) 0.0197(3) -0.0043(2) -0.0062(3) -0.0030(2)
O6 0.0353(11) 0.0247(9) 0.0178(9) -0.0091(7) -0.0047(8) -0.0014(8)
O7 0.0234(9) 0.0187(8) 0.0346(11) -0.0133(8) -0.0102(8) 0.0056(7)
C8 0.0300(15) 0.0175(11) 0.0410(17) -0.0134(11) -0.0170(13) 0.0080(10)
C9 0.0421(18) 0.0299(14) 0.0473(19) -0.0243(14) -0.0192(15) 0.0158(12)
C10 0.0343(16) 0.0307(14) 0.0495(19) -0.0190(13) -0.0212(14) 0.0115(12)
C11 0.0392(17) 0.0206(13) 0.051(2) -0.0078(13) -0.0181(15) 0.0047(11)
C12 0.058(2) 0.0332(15) 0.0171(14) -0.0089(12) -0.0008(13) -0.0127(14)
C13 0.093(3) 0.0392(18) 0.0302(18) 0.0003(14) -0.0205(19) -0.0085(18)
C14 0.118(4) 0.070(3) 0.0289(19) -0.0092(18) -0.016(2) -0.051(3)
C15 0.062(3) 0.070(3) 0.046(2) -0.019(2) 0.0135(19) -0.015(2)
C16 0.0257(13) 0.0181(11) 0.0186(12) -0.0046(9) -0.0081(10) -0.0035(9)
C17 0.0303(14) 0.0190(11) 0.0219(13) -0.0047(10) -0.0081(11) -0.0012(10)
C18 0.0322(15) 0.0258(12) 0.0200(13) -0.0087(10) -0.0083(11) -0.0059(11)
C19 0.0264(14) 0.0361(14) 0.0218(14) -0.0095(11) -0.0087(11) -0.0044(11)
C20 0.0220(13) 0.0269(12) 0.0235(14) -0.0070(11) -0.0070(11) -0.0004(10)
C21 0.0252(13) 0.0180(11) 0.0178(12) -0.0024(9) -0.0062(10) -0.0031(9)
C22 0.0179(12) 0.0179(11) 0.0208(13) -0.0038(9) -0.0035(10) -0.0007(9)
Cl23 0.0443(4) 0.0259(3) 0.0434(4) -0.0207(3) -0.0233(3) 0.0111(3)
Cl24 0.0321(4) 0.0584(5) 0.0428(4) -0.0268(4) -0.0195(3) 0.0006(3)
C25 0.0189(12) 0.0192(11) 0.0212(13) -0.0074(10) -0.0026(10) -0.0034(9)
C26 0.0212(13) 0.0228(12) 0.0300(14) -0.0110(11) -0.0076(11) 0.0017(10)
C27 0.0199(14) 0.0305(14) 0.0415(17) -0.0203(13) -0.0070(12) 0.0046(10)
C28 0.0228(14) 0.0365(14) 0.0340(16) -0.0229(13) -0.0030(12) -0.0006(11)
C29 0.0227(13) 0.0310(13) 0.0233(14) -0.0126(11) -0.0016(11) -0.0057(10)
C30 0.0184(12) 0.0202(11) 0.0235(13) -0.0086(10) -0.0003(10) -0.0042(9)
C31 0.0294(14) 0.0174(11) 0.0206(13) -0.0042(10) -0.0110(11) 0.0010(9)
C32 0.0195(12) 0.0146(10) 0.0242(13) -0.0061(9) -0.0090(10) 0.0014(9)
C33 0.0161(12) 0.0162(10) 0.0196(12) -0.0067(9) -0.0059(9) 0.0016(8)
C34 0.0127(11) 0.0159(10) 0.0230(13) -0.0059(9) -0.0045(9) 0.0011(8)
C35 0.0184(12) 0.0160(10) 0.0237(13) -0.0087(9) -0.0073(10) -0.0001(9)
C36 0.0181(12) 0.0202(11) 0.0215(13) -0.0091(10) -0.0079(10) 0.0027(9)
C37 0.0216(13) 0.0193(11) 0.0200(13) -0.0050(9) -0.0081(10) 0.0034(9)
C38 0.0299(14) 0.0235(12) 0.0210(13) -0.0111(10) -0.0091(11) 0.0025(10)
C39 0.0362(16) 0.0341(15) 0.0289(15) -0.0176(12) -0.0053(12) 0.0010(12)
C40 0.0411(17) 0.0271(13) 0.0315(15) -0.0161(12) -0.0148(13) -0.0005(11)
C41 0.0442(18) 0.0404(16) 0.0302(16) -0.0176(13) -0.0216(14) 0.0064(13)
C42 0.0202(12) 0.0154(10) 0.0203(12) -0.0052(9) -0.0064(10) -0.0002(9)
C43 0.0279(14) 0.0184(11) 0.0230(13) -0.0038(10) -0.0113(11) 0.0000(10)
C44 0.0258(13) 0.0162(11) 0.0248(13) -0.0056(10) -0.0084(11) 0.0004(9)
C45 0.0270(14) 0.0198(11) 0.0243(14) -0.0071(10) -0.0021(11) -0.0028(10)
C46 0.043(2) 0.050(2) 0.098(3) -0.044(2) -0.010(2) -0.0039(16)
C47 0.046(2) 0.051(2) 0.091(3) -0.038(2) -0.034(2) 0.0188(16)
O48 0.0501(15) 0.0462(14) 0.0616(17) -0.0120(12) -0.0157(13) 0.0091(11)
C49 0.109(4) 0.052(2) 0.064(3) 0.000(2) -0.014(3) 0.018(3)
C50 0.111(5) 0.081(4) 0.098(5) 0.019(3) 0.024(4) 0.001(3)

loop_
_atom_type_symbol
_atom_type_description
_atom_type_scat_dispersion_real
_atom_type_scat_dispersion_imag
_atom_type_scat_source
C C 0.0033 0.0016 'International Tables Vol C Tables 4.2.6.8 and 6.1.1.4'
H H 0.0000 0.0000 'International Tables Vol C Tables 4.2.6.8 and 6.1.1.4'
Cl Cl 0.1484 0.1585 'International Tables Vol C Tables 4.2.6.8 and 6.1.1.4'
N N 0.0061 0.0033 'International Tables Vol C Tables 4.2.6.8 and 6.1.1.4'
O O 0.0106 0.0060 'International Tables Vol C Tables 4.2.6.8 and 6.1.1.4'
S S 0.1246 0.1234 'International Tables Vol C Tables 4.2.6.8 and 6.1.1.4'
Zr Zr -2.9673 0.5597 'International Tables Vol C Tables 4.2.6.8 and 6.1.1.4'

loop_
_geom_angle_atom_site_label_1
_geom_angle_atom_site_label_2
_geom_angle_atom_site_label_3
_geom_angle
O6 Zr1 O7 111.55(8)
O6 Zr1 O2 95.37(7)
O7 Zr1 O2 99.37(7)
O6 Zr1 O3 92.18(7)
O7 Zr1 O3 90.89(7)
O2 Zr1 O3 164.01(7)
O6 Zr1 N4 98.83(8)
O7 Zr1 N4 147.15(7)
O2 Zr1 N4 89.59(7)
O3 Zr1 N4 75.31(7)
O6 Zr1 S5 160.93(6)
O7 Zr1 S5 86.17(6)
O2 Zr1 S5 74.03(5)
O3 Zr1 S5 94.62(5)
N4 Zr1 S5 65.90(5)
C33 O2 Zr1 155.20(15)
C16 O3 Zr1 135.31(15)
C22 N4 C25 116.6(2)
C22 N4 Zr1 127.28(16)
C25 N4 Zr1 115.98(15)
C30 S5 C31 102.45(11)
C30 S5 Zr1 94.58(8)
C31 S5 Zr1 94.13(8)
C12 O6 Zr1 165.74(17)
C8 O7 Zr1 152.84(15)
O7 C8 C9 107.6(2)
O7 C8 C10 108.4(2)
C9 C8 C10 110.6(2)
O7 C8 C11 108.4(2)
C9 C8 C11 110.8(2)
C10 C8 C11 110.9(2)
C8 C9 H9A 109.5
C8 C9 H9B 109.5
H9A C9 H9B 109.5
C8 C9 H9C 109.5
H9A C9 H9C 109.5
H9B C9 H9C 109.5
C8 C10 H10A 109.5
C8 C10 H10B 109.5
H10A C10 H10B 109.5
C8 C10 H10C 109.5
H10A C10 H10C 109.5
H10B C10 H10C 109.5
C8 C11 H11A 109.5
C8 C11 H11B 109.5
H11A C11 H11B 109.5
C8 C11 H11C 109.5
H11A C11 H11C 109.5
H11B C11 H11C 109.5
O6 C12 C14 108.5(2)
O6 C12 C13 108.2(2)
C14 C12 C13 113.2(3)
O6 C12 C15 107.1(3)
C14 C12 C15 110.6(3)
C13 C12 C15 109.0(3)
C12 C13 H13A 109.5
C12 C13 H13B 109.5
H13A C13 H13B 109.5
C12 C13 H13C 109.5
H13A C13 H13C 109.5
H13B C13 H13C 109.5
C12 C14 H14A 109.5
C12 C14 H14B 109.5
H14A C14 H14B 109.5
C12 C14 H14C 109.5
H14A C14 H14C 109.5
H14B C14 H14C 109.5
C12 C15 H15A 109.5
C12 C15 H15B 109.5
H15A C15 H15B 109.5
C12 C15 H15C 109.5
H15A C15 H15C 109.5
H15B C15 H15C 109.5
O3 C16 C21 123.5(2)
O3 C16 C17 120.3(2)
C21 C16 C17 116.2(2)
C18 C17 C16 122.5(2)
C18 C17 Cl23 119.41(19)
C16 C17 Cl23 118.04(19)
C17 C18 C19 119.1(2)
C17 C18 H18 120.4
C19 C18 H18 120.4
C20 C19 C18 121.2(2)
C20 C19 Cl24 119.9(2)
C18 C19 Cl24 118.89(19)
C19 C20 C21 119.7(2)
C19 C20 H20 120.2
C21 C20 H20 120.2
C20 C21 C16 121.2(2)
C20 C21 C22 117.0(2)
C16 C21 C22 121.0(2)
N4 C22 C21 125.7(2)
N4 C22 H22 117.2
C21 C22 H22 117.2
C26 C25 C30 119.9(2)
C26 C25 N4 123.5(2)
C30 C25 N4 116.6(2)
C25 C26 C27 119.5(3)
C25 C26 H26 120.2
C27 C26 H26 120.2
C28 C27 C26 120.3(2)
C28 C27 H27 119.8
C26 C27 H27 119.8
C27 C28 C29 120.5(2)
C27 C28 H28 119.8
C29 C28 H28 119.8
C30 C29 C28 119.4(3)
C30 C29 H29 120.3
C28 C29 H29 120.3
C29 C30 C25 120.4(2)
C29 C30 S5 122.1(2)
C25 C30 S5 117.55(18)
C32 C31 S5 114.14(17)
C32 C31 H31A 108.7
S5 C31 H31A 108.7
C32 C31 H31B 108.7
S5 C31 H31B 108.7
H31A C31 H31B 107.6
C37 C32 C33 120.6(2)
C37 C32 C31 118.8(2)
C33 C32 C31 120.6(2)
O2 C33 C32 118.35(19)
O2 C33 C34 121.9(2)
C32 C33 C34 119.8(2)
C35 C34 C33 117.7(2)
C35 C34 C42 121.6(2)
C33 C34 C42 120.7(2)
C34 C35 C36 123.7(2)
C34 C35 H35 118.2
C36 C35 H35 118.2
C35 C36 C37 117.1(2)
C35 C36 C38 123.6(2)
C37 C36 C38 119.3(2)
C32 C37 C36 121.2(2)
C32 C37 H37 119.4
C36 C37 H37 119.4
C41 C38 C40 108.0(2)
C41 C38 C36 109.0(2)
C40 C38 C36 112.8(2)
C41 C38 C39 109.2(2)
C40 C38 C39 108.7(2)
C36 C38 C39 109.2(2)
C38 C39 H39A 109.5
C38 C39 H39B 109.5
H39A C39 H39B 109.5
C38 C39 H39C 109.5
H39A C39 H39C 109.5
H39B C39 H39C 109.5
C38 C40 H40A 109.5
C38 C40 H40B 109.5
H40A C40 H40B 109.5
C38 C40 H40C 109.5
H40A C40 H40C 109.5
H40B C40 H40C 109.5
C38 C41 H41A 109.5
C38 C41 H41B 109.5
H41A C41 H41B 109.5
C38 C41 H41C 109.5
H41A C41 H41C 109.5
H41B C41 H41C 109.5
C44 C42 C34 112.17(19)
C44 C42 C43 107.0(2)
C34 C42 C43 110.70(19)
C44 C42 C45 107.41(19)
C34 C42 C45 110.1(2)
C43 C42 C45 109.4(2)
C42 C43 H43A 109.5
C42 C43 H43B 109.5
H43A C43 H43B 109.5
C42 C43 H43C 109.5
H43A C43 H43C 109.5
H43B C43 H43C 109.5
C42 C44 H44A 109.5
C42 C44 H44B 109.5
H44A C44 H44B 109.5
C42 C44 H44C 109.5
H44A C44 H44C 109.5
H44B C44 H44C 109.5
C42 C45 H45A 109.5
C42 C45 H45B 109.5
H45A C45 H45B 109.5
C42 C45 H45C 109.5
H45A C45 H45C 109.5
H45B C45 H45C 109.5
C47 C46 H46A 109.5
C47 C46 H46B 109.5
H46A C46 H46B 109.5
C47 C46 H46C 109.5
H46A C46 H46C 109.5
H46B C46 H46C 109.5
O48 C47 C46 109.8(3)
O48 C47 H47A 109.7
C46 C47 H47A 109.7
O48 C47 H47B 109.7
C46 C47 H47B 109.7
H47A C47 H47B 108.2
C49 O48 C47 112.4(4)
O48 C49 C50 108.6(5)
O48 C49 H49A 110.0
C50 C49 H49A 110.0
O48 C49 H49B 110.0
C50 C49 H49B 110.0
H49A C49 H49B 108.3
C49 C50 H50A 109.5
C49 C50 H50B 109.5
H50A C50 H50B 109.5
C49 C50 H50C 109.5
H50A C50 H50C 109.5
H50B C50 H50C 109.5

loop_
_geom_bond_atom_site_label_1
_geom_bond_atom_site_label_2
_geom_bond_distance
Zr1 O6 1.9130(18)
Zr1 O7 1.9372(17)
Zr1 O2 2.0173(15)
Zr1 O3 2.1012(15)
Zr1 N4 2.381(2)
Zr1 S5 2.8655(7)
O2 C33 1.347(3)
O3 C16 1.304(3)
N4 C22 1.297(3)
N4 C25 1.434(3)
S5 C30 1.783(3)
S5 C31 1.860(2)
O6 C12 1.426(3)
O7 C8 1.429(3)
C8 C9 1.523(4)
C8 C10 1.524(4)
C8 C11 1.526(4)
C9 H9A 0.9800
C9 H9B 0.9800
C9 H9C 0.9800
C10 H10A 0.9800
C10 H10B 0.9800
C10 H10C 0.9800
C11 H11A 0.9800
C11 H11B 0.9800
C11 H11C 0.9800
C12 C14 1.502(4)
C12 C13 1.515(5)
C12 C15 1.537(5)
C13 H13A 0.9800
C13 H13B 0.9800
C13 H13C 0.9800
C14 H14A 0.9800
C14 H14B 0.9800
C14 H14C 0.9800
C15 H15A 0.9800
C15 H15B 0.9800
C15 H15C 0.9800
C16 C21 1.417(4)
C16 C17 1.427(3)
C17 C18 1.377(4)
C17 Cl23 1.732(3)
C18 C19 1.394(4)
C18 H18 0.9500
C19 C20 1.377(4)
C19 Cl24 1.745(3)
C20 C21 1.407(3)
C20 H20 0.9500
C21 C22 1.449(3)
C22 H22 0.9500
C25 C26 1.394(3)
C25 C30 1.399(4)
C26 C27 1.396(4)
C26 H26 0.9500
C27 C28 1.386(4)
C27 H27 0.9500
C28 C29 1.392(4)
C28 H28 0.9500
C29 C30 1.391(3)
C29 H29 0.9500
C31 C32 1.505(3)
C31 H31A 0.9900
C31 H31B 0.9900
C32 C37 1.394(3)
C32 C33 1.397(3)
C33 C34 1.415(3)
C34 C35 1.396(3)
C34 C42 1.542(3)
C35 C36 1.397(3)
C35 H35 0.9500
C36 C37 1.399(3)
C36 C38 1.537(3)
C37 H37 0.9500
C38 C41 1.535(4)
C38 C40 1.537(3)
C38 C39 1.542(4)
C39 H39A 0.9800
C39 H39B 0.9800
C39 H39C 0.9800
C40 H40A 0.9800
C40 H40B 0.9800
C40 H40C 0.9800
C41 H41A 0.9800
C41 H41B 0.9800
C41 H41C 0.9800
C42 C44 1.538(3)
C42 C43 1.542(3)
C42 C45 1.543(3)
C43 H43A 0.9800
C43 H43B 0.9800
C43 H43C 0.9800
C44 H44A 0.9800
C44 H44B 0.9800
C44 H44C 0.9800
C45 H45A 0.9800
C45 H45B 0.9800
C45 H45C 0.9800
C46 C47 1.479(6)
C46 H46A 0.9800
C46 H46B 0.9800
C46 H46C 0.9800
C47 O48 1.422(4)
C47 H47A 0.9900
C47 H47B 0.9900
O48 C49 1.414(5)
C49 C50 1.519(8)
C49 H49A 0.9900
C49 H49B 0.9900
C50 H50A 0.9800
C50 H50B 0.9800
C50 H50C 0.9800
